data_7024187
loop_
_publ_author_name
'Hall, Jeremy D.'
'McLean, Tracey M.'
'Smalley, Serena J.'
'Waterland, Mark R.'
'Telfer, Shane G.'

_publ_section_title
;
 Chromophoric dipyrrin complexes capable of binding to TiO2: synthesis,
 structure and spectroscopy.
;
_journal_issue 2
_journal_name_full 'Dalton transactions (Cambridge, England : 2003)'
_journal_page_first 437
_journal_page_last 445
_journal_paper_doi 10.1039/b912332f
_journal_volume 39
_journal_year 2010
_chemical_formula_moiety 0.5(C48H33RhN6O6)
_chemical_formula_sum 'C48 H37 N6 O8 Rh'
_chemical_formula_weight 928.75
_chemical_name_systematic
;
?
;
_space_group_IT_number 73
_symmetry_cell_setting orthorhombic
_symmetry_space_group_name_Hall '-I 2b 2c'
_symmetry_space_group_name_H-M 'I b c a'
_atom_sites_solution_hydrogens geom
_atom_sites_solution_primary direct
_atom_sites_solution_secondary difmap
_audit_creation_method SHELXL-97
_cell_angle_alpha 90.00
_cell_angle_beta 90.00
_cell_angle_gamma 90.00
_cell_formula_units_Z 8
_cell_length_a 13.5452(8)
_cell_length_b 16.1898(9)
_cell_length_c 40.0972(11)
_cell_measurement_reflns_used 255
_cell_measurement_temperature 153(2)
_cell_measurement_theta_max 137.81
_cell_measurement_theta_min 26.11
_cell_volume 8793.1(8)
_computing_cell_refinement 'FSProcess in Process-Auto (Rigaku, 1998)'
_computing_data_collection 'CrystalClear (Rigaku, 2005)'
_computing_data_reduction 'FSProcess in Process-Auto (Rigaku, 1998)'
_computing_structure_refinement 'SHELXL-97 (Sheldrick, 1997)'
_computing_structure_solution 'SHELXS97 (Sheldrick, 2008)'
_diffrn_ambient_temperature 123(2)
_diffrn_detector_area_resol_mean 10
_diffrn_measured_fraction_theta_full 0.872
_diffrn_measured_fraction_theta_max 0.872
_diffrn_measurement_device_type 'Rigaku Spider'
_diffrn_measurement_method \w-scans
_diffrn_radiation_monochromator 'Rigaku VariMax-HF Confocal Optical System'
_diffrn_radiation_source 'Rigaku MM007 rotating anode'
_diffrn_radiation_type CuK\a
_diffrn_radiation_wavelength 1.54178
_diffrn_reflns_av_R_equivalents 0.0000
_diffrn_reflns_av_sigmaI/netI 0.0282
_diffrn_reflns_limit_h_max 15
_diffrn_reflns_limit_h_min 0
_diffrn_reflns_limit_k_max 16
_diffrn_reflns_limit_k_min 0
_diffrn_reflns_limit_l_max 48
_diffrn_reflns_limit_l_min 0
_diffrn_reflns_number 3770
_diffrn_reflns_theta_full 71.93
_diffrn_reflns_theta_max 71.93
_diffrn_reflns_theta_min 6.54
_exptl_absorpt_coefficient_mu 3.649
_exptl_absorpt_correction_T_max 0.9644
_exptl_absorpt_correction_T_min 0.5289
_exptl_absorpt_correction_type multi-scan
_exptl_absorpt_process_details '(ABSCOR; Higashi, 1995)'
_exptl_crystal_colour orange
_exptl_crystal_density_diffrn 1.403
_exptl_crystal_density_method 'not measured'
_exptl_crystal_description plate
_exptl_crystal_F_000 3808
_exptl_crystal_size_max 0.20
_exptl_crystal_size_mid 0.15
_exptl_crystal_size_min 0.01
_platon_squeeze_details
;
The final R factor was obtained after implementing
the squeeze routine in Platon to account for
severely disordered solvent H2O molecules,
which appeared to be H-bonded to one of the carboxyl
groups (O3). A void space of 1301 \%A3
was calculated (15% of the unit cell volume) along an
electron count per cell of 158. This corresponds
almost exactly to 16 H2O molecules per unit cell
hence the molecular weight, density and F000
were calculated using the formula C48H33RhN6O6?2H2O.
;
_refine_diff_density_max 0.628
_refine_diff_density_min -0.526
_refine_diff_density_rms 0.084
_refine_ls_extinction_method none
_refine_ls_goodness_of_fit_ref 1.140
_refine_ls_hydrogen_treatment riding
_refine_ls_matrix_type full
_refine_ls_number_parameters 278
_refine_ls_number_reflns 3770
_refine_ls_number_restraints 18
_refine_ls_restrained_S_all 1.190
_refine_ls_R_factor_all 0.0729
_refine_ls_R_factor_gt 0.0576
_refine_ls_shift/su_max 0.000
_refine_ls_shift/su_mean 0.000
_refine_ls_structure_factor_coef Fsqd
_refine_ls_weighting_details 'calc w=1/[\s^2^(Fo^2^)+(0.0593P)^2^+62.4156P] where P=(Fo^2^+2Fc^2^)/3'
_refine_ls_weighting_scheme calc
_refine_ls_wR_factor_gt 0.1649
_refine_ls_wR_factor_ref 0.1714
_reflns_number_gt 2806
_reflns_number_total 3770
_reflns_threshold_expression >2sigma(I)
_cod_data_source_file b912332f.txt
_cod_data_source_block '[Rh(Lb)3]'
_cod_original_sg_symbol_H-M Ibca
_cod_database_code 7024187

loop_
_symmetry_equiv_pos_as_xyz
'x, y, z'
'-x+1/2, -y, z+1/2'
'-x, y+1/2, -z+1/2'
'x+1/2, -y+1/2, -z'
'x+1/2, y+1/2, z+1/2'
'-x+1, -y+1/2, z+1'
'-x+1/2, y+1, -z+1'
'x+1, -y+1, -z+1/2'
'-x, -y, -z'
'x-1/2, y, -z-1/2'
'x, -y-1/2, z-1/2'
'-x-1/2, y-1/2, z'
'-x+1/2, -y+1/2, -z+1/2'
'x, y+1/2, -z'
'x+1/2, -y, z'
'-x, y, z+1/2'

loop_
_atom_site_label
_atom_site_type_symbol
_atom_site_fract_x
_atom_site_fract_y
_atom_site_fract_z
_atom_site_U_iso_or_equiv
_atom_site_adp_type
_atom_site_occupancy
_atom_site_symmetry_multiplicity
_atom_site_calc_flag
_atom_site_refinement_flags
Rh1 Rh 0.5000 0.2500 0.190728(14) 0.0430(2) Uani 1 2 d S
N1 N 0.5920(4) 0.2123(3) 0.15366(11) 0.0467(12) Uani 1 1 d .
N2 N 0.4354(4) 0.1354(3) 0.19079(11) 0.0456(12) Uani 1 1 d .
N3 N 0.5950(4) 0.2102(3) 0.22660(11) 0.0454(12) Uani 1 1 d .
O1 O -0.0080(4) 0.0111(4) 0.04454(12) 0.0794(15) Uani 1 1 d U
H1 H -0.0392 -0.0021 0.0272 0.119 Uiso 1 1 calc .
O2 O 0.1137(4) 0.0211(4) 0.00851(13) 0.0956(18) Uani 1 1 d U
O3 O 0.5687(6) 0.2883(5) 0.43475(16) 0.113(2) Uani 1 1 d U
H3 H 0.5637 0.2843 0.4556 0.170 Uiso 0.50 1 calc P
C29 C 0.5000 0.2500 0.4213(3) 0.079(3) Uani 1 2 d S
C5 C 0.4570(5) 0.0734(4) 0.21117(15) 0.0513(16) Uani 1 1 d .
H5 H 0.5002 0.0771 0.2298 0.062 Uiso 1 1 calc R
C13 C 0.1469(5) 0.0512(5) 0.06510(15) 0.0584(18) Uani 1 1 d .
C22 C 0.6592(5) 0.1698(4) 0.27644(15) 0.0544(17) Uani 1 1 d .
H22 H 0.6681 0.1616 0.2997 0.065 Uiso 1 1 calc R
C7 C 0.3535(5) 0.0206(4) 0.17346(15) 0.0559(17) Uani 1 1 d .
H7 H 0.3127 -0.0158 0.1610 0.067 Uiso 1 1 calc R
C23 C 0.5814(5) 0.2132(4) 0.26108(14) 0.0471(15) Uani 1 1 d .
C20 C 0.6785(5) 0.1681(4) 0.22127(15) 0.0527(16) Uani 1 1 d .
H20 H 0.7061 0.1575 0.1999 0.063 Uiso 1 1 calc R
C8 C 0.3706(4) 0.1047(4) 0.16674(14) 0.0478(15) Uani 1 1 d .
C10 C 0.2678(5) 0.1096(4) 0.11542(14) 0.0505(15) Uani 1 1 d .
C27 C 0.5675(6) 0.2975(5) 0.36627(17) 0.068(2) Uani 1 1 d .
H27 H 0.6130 0.3307 0.3783 0.081 Uiso 1 1 calc R
C14 C 0.2460(6) 0.0616(6) 0.05947(16) 0.074(2) Uani 1 1 d .
H14 H 0.2732 0.0490 0.0382 0.089 Uiso 1 1 calc R
C21 C 0.7197(5) 0.1419(5) 0.25162(16) 0.0591(18) Uani 1 1 d .
H21 H 0.7785 0.1106 0.2544 0.071 Uiso 1 1 calc R
C4 C 0.6014(5) 0.1368(5) 0.14121(15) 0.0578(18) Uani 1 1 d .
H4 H 0.5685 0.0894 0.1497 0.069 Uiso 1 1 calc R
C9 C 0.3327(5) 0.1518(4) 0.14045(14) 0.0486(15) Uani 1 1 d .
C12 C 0.1083(5) 0.0673(4) 0.09628(15) 0.0577(18) Uani 1 1 d .
H12 H 0.0401 0.0583 0.1005 0.069 Uiso 1 1 calc R
C1 C 0.6523(5) 0.2648(4) 0.13444(14) 0.0507(16) Uani 1 1 d .
C11 C 0.1688(5) 0.0965(4) 0.12128(15) 0.0553(17) Uani 1 1 d .
H11 H 0.1421 0.1076 0.1427 0.066 Uiso 1 1 calc R
C26 C 0.5691(5) 0.2968(4) 0.33152(15) 0.0592(18) Uani 1 1 d .
H26 H 0.6172 0.3283 0.3199 0.071 Uiso 1 1 calc R
C6 C 0.4067(5) 0.0013(4) 0.20136(15) 0.0584(18) Uani 1 1 d .
H6 H 0.4093 -0.0510 0.2121 0.070 Uiso 1 1 calc R
C2 C 0.6968(5) 0.2153(5) 0.10943(16) 0.0623(19) Uani 1 1 d .
H2 H 0.7404 0.2344 0.0925 0.075 Uiso 1 1 calc R
C16 C 0.0819(6) 0.0264(5) 0.03699(16) 0.067(2) Uani 1 1 d .
C3 C 0.6665(5) 0.1358(5) 0.11371(16) 0.065(2) Uani 1 1 d .
H103 H 0.6854 0.0892 0.1008 0.078 Uiso 1 1 calc R
C25 C 0.5000 0.2500 0.31368(19) 0.051(2) Uani 1 2 d S
C24 C 0.5000 0.2500 0.27628(18) 0.0431(19) Uani 1 2 d S
C15 C 0.3061(6) 0.0903(5) 0.08462(17) 0.073(2) Uani 1 1 d .
H15 H 0.3748 0.0970 0.0807 0.088 Uiso 1 1 calc R
C28 C 0.5000 0.2500 0.3829(2) 0.069(3) Uani 1 2 d S

loop_
_atom_site_aniso_label
_atom_site_aniso_U_11
_atom_site_aniso_U_22
_atom_site_aniso_U_33
_atom_site_aniso_U_23
_atom_site_aniso_U_13
_atom_site_aniso_U_12
Rh1 0.0427(4) 0.0531(5) 0.0331(3) 0.000 0.000 -0.0087(3)
N1 0.053(3) 0.052(3) 0.035(2) -0.002(2) -0.002(2) -0.005(2)
N2 0.047(3) 0.053(3) 0.037(2) 0.000(2) -0.001(2) -0.009(2)
N3 0.043(3) 0.055(3) 0.039(2) -0.005(2) 0.000(2) -0.012(2)
O1 0.067(3) 0.113(4) 0.058(2) -0.011(3) -0.006(2) -0.022(3)
O2 0.081(3) 0.143(4) 0.062(3) -0.017(3) -0.003(3) -0.030(3)
O3 0.124(4) 0.135(4) 0.081(3) -0.010(3) -0.014(3) -0.001(4)
C29 0.087(9) 0.084(9) 0.065(7) 0.000 0.000 0.000(7)
C5 0.053(4) 0.058(5) 0.043(3) 0.004(3) -0.002(3) -0.009(3)
C13 0.057(4) 0.075(5) 0.043(3) -0.008(3) -0.006(3) -0.012(4)
C22 0.049(4) 0.072(5) 0.042(3) 0.004(3) -0.004(3) 0.001(3)
C7 0.057(4) 0.061(5) 0.049(3) -0.006(3) -0.006(3) -0.018(3)
C23 0.048(4) 0.054(4) 0.039(3) 0.002(3) -0.004(3) -0.008(3)
C20 0.041(4) 0.071(5) 0.046(3) -0.007(3) 0.002(3) -0.004(3)
C8 0.044(4) 0.056(4) 0.043(3) -0.002(3) -0.002(3) -0.010(3)
C10 0.054(4) 0.058(4) 0.039(3) -0.004(3) -0.004(3) -0.004(3)
C27 0.081(6) 0.074(6) 0.049(4) -0.006(4) -0.015(4) 0.005(4)
C14 0.054(5) 0.124(7) 0.045(4) -0.024(4) 0.000(3) -0.015(4)
C21 0.050(4) 0.072(5) 0.055(4) 0.000(3) -0.008(3) 0.006(3)
C4 0.066(5) 0.065(5) 0.042(3) -0.002(3) 0.005(3) -0.007(3)
C9 0.046(4) 0.062(5) 0.038(3) -0.005(3) -0.005(3) -0.006(3)
C12 0.052(4) 0.075(5) 0.046(3) -0.008(3) -0.002(3) -0.010(3)
C1 0.049(4) 0.071(5) 0.032(3) 0.002(3) 0.008(3) -0.006(3)
C11 0.054(4) 0.073(5) 0.039(3) -0.008(3) 0.003(3) -0.008(3)
C26 0.067(5) 0.069(5) 0.042(3) -0.001(3) -0.007(3) -0.001(4)
C6 0.071(5) 0.053(5) 0.052(3) 0.007(3) -0.001(3) -0.015(3)
C2 0.068(5) 0.077(5) 0.042(3) -0.005(3) 0.011(3) -0.006(4)
C16 0.061(5) 0.104(6) 0.037(3) -0.011(3) -0.004(3) -0.022(4)
C3 0.071(5) 0.073(6) 0.052(4) -0.014(3) 0.014(4) 0.000(4)
C25 0.057(6) 0.062(6) 0.034(4) 0.000 0.000 0.004(5)
C24 0.044(5) 0.058(6) 0.027(3) 0.000 0.000 -0.010(4)
C15 0.051(4) 0.114(7) 0.053(4) -0.020(4) 0.003(3) -0.011(4)
C28 0.083(8) 0.081(8) 0.043(5) 0.000 0.000 0.009(6)

loop_
_atom_type_symbol
_atom_type_description
_atom_type_scat_dispersion_real
_atom_type_scat_dispersion_imag
_atom_type_scat_source
C C 0.0181 0.0091 'International Tables Vol C Tables 4.2.6.8 and 6.1.1.4'
H H 0.0000 0.0000 'International Tables Vol C Tables 4.2.6.8 and 6.1.1.4'
N N 0.0311 0.0180 'International Tables Vol C Tables 4.2.6.8 and 6.1.1.4'
O O 0.0492 0.0322 'International Tables Vol C Tables 4.2.6.8 and 6.1.1.4'
Rh Rh 0.0927 3.6045 'International Tables Vol C Tables 4.2.6.8 and 6.1.1.4'

loop_
_geom_angle_atom_site_label_1
_geom_angle_atom_site_label_2
_geom_angle_atom_site_label_3
_geom_angle
_geom_angle_site_symmetry_1
_geom_angle_site_symmetry_3
N1 Rh1 N1 86.1(3) 6_554 .
N1 Rh1 N3 178.0(2) 6_554 .
N1 Rh1 N3 92.0(2) . .
N1 Rh1 N3 92.0(2) 6_554 6_554
N1 Rh1 N3 178.00(19) . 6_554
N3 Rh1 N3 90.0(3) . 6_554
N1 Rh1 N2 89.5(2) 6_554 6_554
N1 Rh1 N2 90.6(2) . 6_554
N3 Rh1 N2 90.88(19) . 6_554
N3 Rh1 N2 89.01(19) 6_554 6_554
N1 Rh1 N2 90.6(2) 6_554 .
N1 Rh1 N2 89.5(2) . .
N3 Rh1 N2 89.01(19) . .
N3 Rh1 N2 90.88(19) 6_554 .
N2 Rh1 N2 179.9(2) 6_554 .
C4 N1 C1 107.2(5) . .
C4 N1 Rh1 127.6(4) . .
C1 N1 Rh1 125.0(4) . .
C5 N2 C8 107.1(5) . .
C5 N2 Rh1 126.2(4) . .
C8 N2 Rh1 126.1(4) . .
C20 N3 C23 106.7(5) . .
C20 N3 Rh1 125.7(4) . .
C23 N3 Rh1 127.3(4) . .
O3 C29 O3 128.5(12) . 6_554
O3 C29 C28 115.8(6) . .
O3 C29 C28 115.8(6) 6_554 .
N2 C5 C6 110.4(6) . .
C14 C13 C12 119.8(6) . .
C14 C13 C16 119.2(6) . .
C12 C13 C16 120.9(6) . .
C21 C22 C23 107.2(5) . .
C6 C7 C8 106.9(6) . .
C24 C23 N3 123.5(6) . .
C24 C23 C22 127.9(5) . .
N3 C23 C22 108.5(6) . .
N3 C20 C21 110.6(6) . .
N2 C8 C9 123.9(6) . .
N2 C8 C7 108.4(5) . .
C9 C8 C7 127.6(6) . .
C15 C10 C11 119.0(6) . .
C15 C10 C9 118.9(6) . .
C11 C10 C9 121.8(5) . .
C28 C27 C26 119.6(8) . .
C13 C14 C15 120.0(6) . .
C22 C21 C20 107.0(6) . .
N1 C4 C3 111.3(6) . .
C1 C9 C8 127.4(6) 6_554 .
C1 C9 C10 114.4(5) 6_554 .
C8 C9 C10 118.2(6) . .
C11 C12 C13 119.9(6) . .
C9 C1 N1 125.3(5) 6_554 .
C9 C1 C2 127.7(6) 6_554 .
N1 C1 C2 107.0(6) . .
C10 C11 C12 120.5(6) . .
C27 C26 C25 120.3(7) . .
C7 C6 C5 107.1(6) . .
C3 C2 C1 108.5(6) . .
O2 C16 O1 122.9(6) . .
O2 C16 C13 121.2(7) . .
O1 C16 C13 115.9(6) . .
C2 C3 C4 106.0(6) . .
C26 C25 C26 118.6(8) . 6_554
C26 C25 C24 120.7(4) . .
C26 C25 C24 120.7(4) 6_554 .
C23 C24 C23 128.1(7) 6_554 .
C23 C24 C25 115.9(4) 6_554 .
C23 C24 C25 115.9(4) . .
C10 C15 C14 120.8(7) . .
C27 C28 C27 121.6(9) 6_554 .
C27 C28 C29 119.2(5) 6_554 .
C27 C28 C29 119.2(5) . .

loop_
_geom_bond_atom_site_label_1
_geom_bond_atom_site_label_2
_geom_bond_distance
_geom_bond_site_symmetry_2
Rh1 N1 2.034(5) 6_554
Rh1 N1 2.034(5) .
Rh1 N3 2.034(5) .
Rh1 N3 2.034(5) 6_554
Rh1 N2 2.051(5) 6_554
Rh1 N2 2.051(5) .
N1 C4 1.327(8) .
N1 C1 1.409(8) .
N2 C5 1.327(8) .
N2 C8 1.395(7) .
N3 C20 1.338(8) .
N3 C23 1.396(7) .
O1 C16 1.278(8) .
O2 C16 1.224(8) .
O3 C29 1.242(8) .
C29 O3 1.242(8) 6_554
C29 C28 1.539(15) .
C5 C6 1.408(9) .
C13 C14 1.372(10) .
C13 C12 1.380(8) .
C13 C16 1.486(8) .
C22 C21 1.366(9) .
C22 C23 1.409(8) .
C7 C6 1.367(9) .
C7 C8 1.408(9) .
C23 C24 1.393(7) .
C20 C21 1.405(9) .
C8 C9 1.398(8) .
C10 C15 1.375(8) .
C10 C11 1.377(9) .
C10 C9 1.499(8) .
C27 C28 1.368(9) .
C27 C26 1.393(9) .
C14 C15 1.376(9) .
C4 C3 1.413(9) .
C9 C1 1.387(9) 6_554
C12 C11 1.379(8) .
C1 C9 1.387(9) 6_554
C1 C2 1.418(9) .
C26 C25 1.401(8) .
C2 C3 1.362(10) .
C25 C26 1.401(8) 6_554
C25 C24 1.500(10) .
C24 C23 1.393(7) 6_554
C28 C27 1.368(9) 6_554

loop_
_platon_squeeze_void_nr
_platon_squeeze_void_average_x
_platon_squeeze_void_average_y
_platon_squeeze_void_average_z
_platon_squeeze_void_volume
_platon_squeeze_void_count_electrons
_platon_squeeze_void_content
1 -0.021 0.750 0.000 327 39 ' '
2 -0.027 0.250 0.500 327 39 ' '
3 -0.016 0.750 0.500 327 39 ' '
4 -0.027 0.250 1.000 327 39 ' '
